data_4329867
loop_
_publ_author_name
'Alasdair P. M. Robertson'
'Mairi F. Haddow'
'Ian Manners'

_publ_section_title
;
 Synthesis and the Thermal and Catalytic Dehydrogenation Reactions of
 Amine-Thioboranes
;
_journal_name_full 'Inorganic Chemistry'
_journal_page_first 8254
_journal_page_last 8264
_journal_paper_doi 10.1021/ic3008188
_journal_volume 51
_journal_year 2012
_chemical_formula_moiety 'C2 H12 B N2, C6 F5 S'
_chemical_formula_sum 'C16 H24 B2 F10 N4 S2'
_chemical_formula_weight 548.13
_chemical_name_systematic
; 
 ? 
;
_space_group_IT_number 61
_symmetry_cell_setting orthorhombic
_symmetry_space_group_name_Hall '-P 2ac 2ab'
_symmetry_space_group_name_H-M 'P b c a'
_atom_sites_solution_hydrogens geom
_atom_sites_solution_primary direct
_atom_sites_solution_secondary difmap
_audit_creation_method SHELXL-97
_cell_angle_alpha 90.00
_cell_angle_beta 90.00
_cell_angle_gamma 90.00
_cell_formula_units_Z 4
_cell_length_a 10.932(3)
_cell_length_b 9.0064(19)
_cell_length_c 24.933(5)
_cell_measurement_reflns_used 4853
_cell_measurement_temperature 100(2)
_cell_measurement_theta_max 27.13
_cell_measurement_theta_min 2.48
_cell_volume 2454.9(10)
_computing_cell_refinement 'Bruker Apex II'
_computing_data_collection 'Bruker Apex II'
_computing_data_reduction 'Bruker SAINT'
_computing_molecular_graphics 'Bruker ShelXTL'
_computing_publication_material 'Bruker ShelXTL'
_computing_structure_refinement 'SHELXL-97 (Sheldrick, 2008)'
_computing_structure_solution 'SHELXS-97 (Sheldrick, 2008)'
_diffrn_ambient_temperature 100(2)
_diffrn_measured_fraction_theta_full 0.998
_diffrn_measured_fraction_theta_max 0.998
_diffrn_measurement_device_type 'Bruker Apex II kappa CCD area detector'
_diffrn_measurement_method 'phi and omega scans'
_diffrn_radiation_monochromator graphite
_diffrn_radiation_source 'fine-focus sealed tube'
_diffrn_radiation_type MoK\a
_diffrn_radiation_wavelength 0.71073
_diffrn_reflns_av_R_equivalents 0.0773
_diffrn_reflns_av_sigmaI/netI 0.0552
_diffrn_reflns_limit_h_max 14
_diffrn_reflns_limit_h_min -11
_diffrn_reflns_limit_k_max 11
_diffrn_reflns_limit_k_min -11
_diffrn_reflns_limit_l_max 32
_diffrn_reflns_limit_l_min -32
_diffrn_reflns_number 17215
_diffrn_reflns_theta_full 27.52
_diffrn_reflns_theta_max 27.52
_diffrn_reflns_theta_min 1.63
_exptl_absorpt_coefficient_mu 0.305
_exptl_absorpt_correction_T_max 0.9422
_exptl_absorpt_correction_T_min 0.6872
_exptl_absorpt_correction_type multi-scan
_exptl_absorpt_process_details 'SADABS V2008/1'
_exptl_crystal_colour colourless
_exptl_crystal_density_diffrn 1.483
_exptl_crystal_description plate
_exptl_crystal_F_000 1120
_exptl_crystal_size_max 0.45
_exptl_crystal_size_mid 0.20
_exptl_crystal_size_min 0.04
_refine_diff_density_max 0.861
_refine_diff_density_min -0.600
_refine_diff_density_rms 0.100
_refine_ls_extinction_method none
_refine_ls_goodness_of_fit_ref 1.139
_refine_ls_hydrogen_treatment mixed
_refine_ls_matrix_type full
_refine_ls_number_parameters 176
_refine_ls_number_reflns 2819
_refine_ls_number_restraints 0
_refine_ls_restrained_S_all 1.139
_refine_ls_R_factor_all 0.0969
_refine_ls_R_factor_gt 0.0721
_refine_ls_shift/su_max 0.001
_refine_ls_shift/su_mean 0.000
_refine_ls_structure_factor_coef Fsqd
_refine_ls_weighting_details 'calc w=1/[\s^2^(Fo^2^)+(0.0786P)^2^+5.2189P] where P=(Fo^2^+2Fc^2^)/3'
_refine_ls_weighting_scheme calc
_refine_ls_wR_factor_gt 0.1781
_refine_ls_wR_factor_ref 0.1906
_reflns_number_gt 2056
_reflns_number_total 2819
_reflns_threshold_expression >2sigma(I)
_cod_data_source_file ic3008188_si_002_12.cif
_cod_data_source_block '[(Me2NH2)BH2][SC6F5]'
_cod_original_cell_volume 2455.0(9)
_cod_database_code 4329867

loop_
_symmetry_equiv_pos_as_xyz
'x, y, z'
'-x+1/2, -y, z+1/2'
'-x, y+1/2, -z+1/2'
'x+1/2, -y+1/2, -z'
'-x, -y, -z'
'x-1/2, y, -z-1/2'
'x, -y-1/2, z-1/2'
'-x-1/2, y-1/2, z'

loop_
_atom_site_label
_atom_site_type_symbol
_atom_site_fract_x
_atom_site_fract_y
_atom_site_fract_z
_atom_site_U_iso_or_equiv
_atom_site_adp_type
_atom_site_occupancy
_atom_site_symmetry_multiplicity
_atom_site_calc_flag
_atom_site_refinement_flags
C1 C -0.0112(3) 1.0075(4) 0.38178(14) 0.0192(7) Uani 1 1 d .
C2 C -0.0399(3) 0.9018(4) 0.42002(15) 0.0213(8) Uani 1 1 d .
C3 C 0.0376(4) 0.8590(5) 0.46049(15) 0.0288(9) Uani 1 1 d .
C4 C 0.1512(4) 0.9242(5) 0.46429(17) 0.0341(10) Uani 1 1 d .
C5 C 0.1831(3) 1.0309(5) 0.42819(19) 0.0346(11) Uani 1 1 d .
C6 C 0.1042(3) 1.0713(4) 0.38776(17) 0.0261(8) Uani 1 1 d .
F1 F -0.15077(19) 0.8352(2) 0.41858(9) 0.0278(5) Uani 1 1 d .
F2 F 0.0040(2) 0.7553(3) 0.49613(10) 0.0406(7) Uani 1 1 d .
F3 F 0.2277(3) 0.8831(3) 0.50374(12) 0.0542(8) Uani 1 1 d .
F4 F 0.2936(2) 1.0974(3) 0.43168(14) 0.0554(9) Uani 1 1 d .
F5 F 0.1404(2) 1.1769(3) 0.35292(11) 0.0405(7) Uani 1 1 d .
S1 S -0.11142(8) 1.05602(10) 0.33010(3) 0.0198(2) Uani 1 1 d .
B1 B 0.9650(4) 0.4811(5) 0.30811(18) 0.0235(9) Uani 1 1 d .
H1 H 0.933(4) 0.596(4) 0.2967(14) 0.018(10) Uiso 1 1 d .
H2 H 1.065(4) 0.475(5) 0.3215(15) 0.027(11) Uiso 1 1 d .
C7 C 0.8312(4) 0.3551(4) 0.23388(15) 0.0277(9) Uani 1 1 d .
H7A H 0.7727 0.3155 0.2600 0.042 Uiso 1 1 calc R
H7B H 0.8369 0.2875 0.2032 0.042 Uiso 1 1 calc R
H7C H 0.8036 0.4529 0.2216 0.042 Uiso 1 1 calc R
C8 C 0.9273(4) 0.4679(5) 0.40926(15) 0.0293(9) Uani 1 1 d .
H8A H 1.0100 0.4305 0.4160 0.044 Uiso 1 1 calc R
H8B H 0.8717 0.4301 0.4369 0.044 Uiso 1 1 calc R
H8C H 0.9278 0.5767 0.4103 0.044 Uiso 1 1 calc R
N1 N 0.9535(3) 0.3696(4) 0.25955(13) 0.0209(7) Uani 1 1 d .
H1A H 1.006(4) 0.411(5) 0.2337(16) 0.025 Uiso 1 1 d .
H1B H 0.970(4) 0.273(5) 0.2682(16) 0.025 Uiso 1 1 d .
N2 N 0.8853(3) 0.4173(3) 0.35579(12) 0.0173(6) Uani 1 1 d .
H2A H 0.804(4) 0.449(4) 0.3487(15) 0.021 Uiso 1 1 d .
H2B H 0.886(4) 0.315(5) 0.3553(15) 0.021 Uiso 1 1 d .

loop_
_atom_site_aniso_label
_atom_site_aniso_U_11
_atom_site_aniso_U_22
_atom_site_aniso_U_33
_atom_site_aniso_U_23
_atom_site_aniso_U_13
_atom_site_aniso_U_12
C1 0.0102(16) 0.0191(16) 0.0284(17) -0.0042(14) 0.0028(14) 0.0028(13)
C2 0.0125(17) 0.0227(18) 0.0286(18) -0.0048(15) -0.0012(15) 0.0005(14)
C3 0.025(2) 0.034(2) 0.0269(19) -0.0032(16) -0.0036(17) 0.0105(17)
C4 0.026(2) 0.033(2) 0.043(2) -0.0141(19) -0.021(2) 0.0148(18)
C5 0.0086(18) 0.035(2) 0.060(3) -0.023(2) -0.0093(18) 0.0023(16)
C6 0.0169(18) 0.0173(18) 0.044(2) -0.0053(16) 0.0042(17) -0.0006(14)
F1 0.0149(11) 0.0301(12) 0.0383(12) 0.0102(10) -0.0005(10) -0.0039(9)
F2 0.0423(15) 0.0465(15) 0.0331(12) 0.0074(11) -0.0059(11) 0.0156(13)
F3 0.0406(16) 0.0599(18) 0.0621(17) -0.0204(15) -0.0371(14) 0.0221(14)
F4 0.0121(12) 0.0509(17) 0.103(2) -0.0257(16) -0.0164(14) -0.0030(11)
F5 0.0190(12) 0.0330(13) 0.0696(17) 0.0020(12) 0.0098(12) -0.0089(11)
S1 0.0131(4) 0.0207(4) 0.0255(4) 0.0011(4) 0.0015(3) -0.0003(3)
B1 0.017(2) 0.024(2) 0.029(2) -0.0013(17) 0.0056(18) -0.0050(17)
C7 0.0207(19) 0.032(2) 0.030(2) 0.0016(16) -0.0028(16) -0.0016(17)
C8 0.025(2) 0.032(2) 0.031(2) 0.0000(17) -0.0023(17) -0.0026(17)
N1 0.0139(15) 0.0209(16) 0.0279(16) 0.0026(13) 0.0029(13) -0.0010(13)
N2 0.0120(15) 0.0123(15) 0.0277(15) 0.0002(11) -0.0003(12) 0.0001(11)

loop_
_atom_type_symbol
_atom_type_description
_atom_type_scat_dispersion_real
_atom_type_scat_dispersion_imag
_atom_type_scat_source
C C 0.0033 0.0016 'International Tables Vol C Tables 4.2.6.8 and 6.1.1.4'
H H 0.0000 0.0000 'International Tables Vol C Tables 4.2.6.8 and 6.1.1.4'
B B 0.0013 0.0007 'International Tables Vol C Tables 4.2.6.8 and 6.1.1.4'
N N 0.0061 0.0033 'International Tables Vol C Tables 4.2.6.8 and 6.1.1.4'
F F 0.0171 0.0103 'International Tables Vol C Tables 4.2.6.8 and 6.1.1.4'
S S 0.1246 0.1234 'International Tables Vol C Tables 4.2.6.8 and 6.1.1.4'

loop_
_geom_angle_atom_site_label_1
_geom_angle_atom_site_label_2
_geom_angle_atom_site_label_3
_geom_angle
C2 C1 C6 114.5(3)
C2 C1 S1 122.6(3)
C6 C1 S1 122.9(3)
F1 C2 C3 116.6(3)
F1 C2 C1 119.3(3)
C3 C2 C1 124.1(4)
F2 C3 C2 120.9(4)
F2 C3 C4 119.9(4)
C2 C3 C4 119.2(4)
F3 C4 C5 121.2(4)
F3 C4 C3 119.7(4)
C5 C4 C3 119.1(4)
F4 C5 C4 119.9(4)
F4 C5 C6 119.4(4)
C4 C5 C6 120.7(4)
F5 C6 C5 118.3(4)
F5 C6 C1 119.2(4)
C5 C6 C1 122.5(4)
N1 B1 N2 107.5(3)
N1 B1 H1 111.3(19)
N2 B1 H1 110(2)
N1 B1 H2 106(2)
N2 B1 H2 107(2)
H1 B1 H2 115(3)
N1 C7 H7A 109.5
N1 C7 H7B 109.5
H7A C7 H7B 109.5
N1 C7 H7C 109.5
H7A C7 H7C 109.5
H7B C7 H7C 109.5
N2 C8 H8A 109.5
N2 C8 H8B 109.5
H8A C8 H8B 109.5
N2 C8 H8C 109.5
H8A C8 H8C 109.5
H8B C8 H8C 109.5
C7 N1 B1 117.2(3)
C7 N1 H1A 107(3)
B1 N1 H1A 103(2)
C7 N1 H1B 101(3)
B1 N1 H1B 114(3)
H1A N1 H1B 115(4)
C8 N2 B1 113.2(3)
C8 N2 H2A 111(2)
B1 N2 H2A 105(2)
C8 N2 H2B 109(2)
B1 N2 H2B 111(2)
H2A N2 H2B 108(4)

loop_
_geom_bond_atom_site_label_1
_geom_bond_atom_site_label_2
_geom_bond_distance
C1 C2 1.384(5)
C1 C6 1.394(5)
C1 S1 1.747(4)
C2 F1 1.353(4)
C2 C3 1.373(5)
C3 F2 1.341(5)
C3 C4 1.377(6)
C4 F3 1.343(4)
C4 C5 1.362(7)
C5 F4 1.351(5)
C5 C6 1.376(6)
C6 F5 1.347(5)
B1 N1 1.578(5)
B1 N2 1.582(5)
B1 H1 1.13(4)
B1 H2 1.14(4)
C7 N1 1.488(5)
C7 H7A 0.9800
C7 H7B 0.9800
C7 H7C 0.9800
C8 N2 1.482(5)
C8 H8A 0.9800
C8 H8B 0.9800
C8 H8C 0.9800
N1 H1A 0.94(4)
N1 H1B 0.91(4)
N2 H2A 0.95(4)
N2 H2B 0.92(4)

loop_
_geom_torsion_atom_site_label_1
_geom_torsion_atom_site_label_2
_geom_torsion_atom_site_label_3
_geom_torsion_atom_site_label_4
_geom_torsion
C6 C1 C2 F1 178.6(3)
S1 C1 C2 F1 -1.8(5)
C6 C1 C2 C3 -1.0(5)
S1 C1 C2 C3 178.7(3)
F1 C2 C3 F2 0.6(5)
C1 C2 C3 F2 -179.8(3)
F1 C2 C3 C4 -179.3(3)
C1 C2 C3 C4 0.3(6)
F2 C3 C4 F3 0.1(6)
C2 C3 C4 F3 -180.0(3)
F2 C3 C4 C5 -179.0(4)
C2 C3 C4 C5 0.9(6)
F3 C4 C5 F4 0.1(6)
C3 C4 C5 F4 179.2(4)
F3 C4 C5 C6 179.6(4)
C3 C4 C5 C6 -1.3(6)
F4 C5 C6 F5 -0.2(6)
C4 C5 C6 F5 -179.7(4)
F4 C5 C6 C1 -179.9(3)
C4 C5 C6 C1 0.6(6)
C2 C1 C6 F5 -179.2(3)
S1 C1 C6 F5 1.1(5)
C2 C1 C6 C5 0.5(5)
S1 C1 C6 C5 -179.1(3)
N2 B1 N1 C7 66.2(4)
N1 B1 N2 C8 154.7(3)
